data_7105162
loop_
_publ_author_name
'Berben, Louise A'
'Peters, Jonas C'

_publ_section_title
;
 Hydrogen evolution by cobalt tetraimine catalysts adsorbed on
 electrode surfaces.
;
_journal_issue 3
_journal_name_full 'Chemical communications (Cambridge, England)'
_journal_page_first 398
_journal_page_last 400
_journal_paper_doi 10.1039/b921559j
_journal_volume 46
_journal_year 2010
_chemical_formula_moiety 'C22 H27 Br2 Co N4 O4'
_chemical_formula_sum 'C22 H27 Br2 Co N4 O4'
_chemical_formula_weight 630.23
_chemical_name_systematic
;
?
;
_space_group_IT_number 14
_symmetry_cell_setting monoclinic
_symmetry_space_group_name_Hall '-P 2ybc'
_symmetry_space_group_name_H-M 'P 1 21/c 1'
_atom_sites_solution_hydrogens geom
_atom_sites_solution_primary direct
_atom_sites_solution_secondary difmap
_audit_creation_method SHELXL-97
_cell_angle_alpha 90.00
_cell_angle_beta 95.3260(10)
_cell_angle_gamma 90.00
_cell_formula_units_Z 4
_cell_length_a 13.6425(11)
_cell_length_b 12.4200(10)
_cell_length_c 14.1086(11)
_cell_measurement_temperature 100(2)
_cell_volume 2380.2(3)
_computing_structure_refinement 'SHELXL-97 (Sheldrick, 1997)'
_computing_structure_solution 'SHELXS-97 (Sheldrick, 1990)'
_diffrn_ambient_temperature 100(2)
_diffrn_measured_fraction_theta_full 0.945
_diffrn_measured_fraction_theta_max 0.945
_diffrn_measurement_device_type APEX2
_diffrn_radiation_monochromator graphite
_diffrn_radiation_source 'fine-focus sealed tube'
_diffrn_radiation_type MoK\a
_diffrn_radiation_wavelength 0.71073
_diffrn_reflns_av_R_equivalents 0.0758
_diffrn_reflns_av_sigmaI/netI 0.0554
_diffrn_reflns_limit_h_max 19
_diffrn_reflns_limit_h_min -19
_diffrn_reflns_limit_k_max 18
_diffrn_reflns_limit_k_min -18
_diffrn_reflns_limit_l_max 19
_diffrn_reflns_limit_l_min -20
_diffrn_reflns_number 55558
_diffrn_reflns_theta_full 31.73
_diffrn_reflns_theta_max 31.73
_diffrn_reflns_theta_min 1.50
_exptl_absorpt_coefficient_mu 4.115
_exptl_absorpt_correction_T_max 0.4933
_exptl_absorpt_correction_T_min 0.3715
_exptl_absorpt_correction_type multi-scan
_exptl_absorpt_process_details 'Blessing, Acta. Cryst.'
_exptl_crystal_colour brown
_exptl_crystal_density_diffrn 1.759
_exptl_crystal_density_method 'not measured'
_exptl_crystal_description block
_exptl_crystal_F_000 1264
_exptl_crystal_size_max 0.30
_exptl_crystal_size_mid 0.20
_exptl_crystal_size_min 0.20
_refine_diff_density_max 0.848
_refine_diff_density_min -0.510
_refine_diff_density_rms 0.107
_refine_ls_extinction_method none
_refine_ls_goodness_of_fit_ref 0.921
_refine_ls_hydrogen_treatment none
_refine_ls_matrix_type full
_refine_ls_number_parameters 308
_refine_ls_number_reflns 7641
_refine_ls_number_restraints 0
_refine_ls_restrained_S_all 0.921
_refine_ls_R_factor_all 0.0510
_refine_ls_R_factor_gt 0.0311
_refine_ls_shift/su_max 0.002
_refine_ls_shift/su_mean 0.000
_refine_ls_structure_factor_coef Fsqd
_refine_ls_weighting_details 'calc w=1/[\s^2^(Fo^2^)+(0.0322P)^2^+0.0000P] where P=(Fo^2^+2Fc^2^)/3'
_refine_ls_weighting_scheme calc
_refine_ls_wR_factor_gt 0.0665
_refine_ls_wR_factor_ref 0.0701
_reflns_number_gt 5517
_reflns_number_total 7641
_reflns_threshold_expression >2sigma(I)
_cod_data_source_file b921559j.txt
_cod_data_source_block lab18
_cod_original_sg_symbol_H-M P2(1)/c
_cod_database_code 7105162

loop_
_symmetry_equiv_pos_as_xyz
'x, y, z'
'-x, y+1/2, -z+1/2'
'-x, -y, -z'
'x, -y-1/2, z-1/2'

loop_
_atom_site_label
_atom_site_type_symbol
_atom_site_fract_x
_atom_site_fract_y
_atom_site_fract_z
_atom_site_U_iso_or_equiv
_atom_site_adp_type
_atom_site_occupancy
_atom_site_symmetry_multiplicity
_atom_site_calc_flag
_atom_site_refinement_flags
_atom_site_disorder_assembly
_atom_site_disorder_group
Co1 Co 0.216795(19) 0.74260(2) 0.028461(19) 0.01258(6) Uani 1 1 d . . .
Br1 Br 0.116931(15) 0.694293(17) 0.151327(14) 0.01740(6) Uani 1 1 d . . .
Br2 Br 0.316923(15) 0.788612(18) -0.095669(14) 0.01927(6) Uani 1 1 d . . .
N1 N 0.28492(12) 0.84976(14) 0.10753(12) 0.0158(4) Uani 1 1 d . . .
N2 N 0.11549(12) 0.83724(13) -0.02398(12) 0.0156(4) Uani 1 1 d . . .
N3 N 0.32433(12) 0.65328(14) 0.09246(11) 0.0147(3) Uani 1 1 d . . .
N4 N 0.14191(12) 0.64347(13) -0.06063(11) 0.0135(3) Uani 1 1 d . . .
C1 C 0.40608(17) 0.15060(18) 0.01664(17) 0.0274(5) Uani 1 1 d . . .
H1A H 0.3733 0.1727 -0.0450 0.041 Uiso 1 1 calc R . .
H1B H 0.3989 0.0727 0.0243 0.041 Uiso 1 1 calc R . .
H1C H 0.4761 0.1690 0.0194 0.041 Uiso 1 1 calc R . .
C2 C 0.16324(17) 0.13028(17) -0.10263(16) 0.0244(5) Uani 1 1 d . . .
H2A H 0.1962 0.1311 -0.0379 0.037 Uiso 1 1 calc R . .
H2B H 0.1749 0.0609 -0.1327 0.037 Uiso 1 1 calc R . .
H2C H 0.0923 0.1408 -0.1001 0.037 Uiso 1 1 calc R . .
C3 C -0.00200(15) 0.63007(18) -0.18189(15) 0.0188(4) Uani 1 1 d . . .
H3A H 0.0182 0.6434 -0.2457 0.028 Uiso 1 1 calc R . .
H3B H -0.0691 0.6569 -0.1783 0.028 Uiso 1 1 calc R . .
H3C H 0.0000 0.5526 -0.1689 0.028 Uiso 1 1 calc R . .
C4 C 0.42867(16) 0.89880(18) 0.21721(16) 0.0241(5) Uani 1 1 d . . .
H4A H 0.3981 0.9702 0.2139 0.036 Uiso 1 1 calc R . .
H4B H 0.4937 0.9027 0.1932 0.036 Uiso 1 1 calc R . .
H4C H 0.4357 0.8741 0.2835 0.036 Uiso 1 1 calc R . .
C5 C 0.47311(15) 0.65990(18) 0.20753(15) 0.0215(5) Uani 1 1 d . . .
H5A H 0.4580 0.6507 0.2736 0.032 Uiso 1 1 calc R . .
H5B H 0.5294 0.7085 0.2056 0.032 Uiso 1 1 calc R . .
H5C H 0.4892 0.5898 0.1811 0.032 Uiso 1 1 calc R . .
C6 C -0.02983(16) 0.86730(17) -0.13856(15) 0.0205(5) Uani 1 1 d . . .
H6A H -0.0223 0.9423 -0.1175 0.031 Uiso 1 1 calc R . .
H6B H -0.0937 0.8399 -0.1230 0.031 Uiso 1 1 calc R . .
H6C H -0.0262 0.8634 -0.2075 0.031 Uiso 1 1 calc R . .
C7 C 0.20647(15) 0.50676(16) -0.16297(14) 0.0154(4) Uani 1 1 d . . .
H7 H 0.2273 0.5620 -0.2031 0.018 Uiso 1 1 calc R . .
C8 C 0.13271(15) 0.45318(16) -0.02190(14) 0.0162(4) Uani 1 1 d . . .
H8 H 0.1038 0.4719 0.0346 0.019 Uiso 1 1 calc R . .
C9 C 0.39034(15) 0.37772(17) 0.01555(15) 0.0189(4) Uani 1 1 d . . .
H9 H 0.4211 0.3443 -0.0345 0.023 Uiso 1 1 calc R . .
C10 C 0.30331(16) 0.47632(18) 0.16394(15) 0.0197(5) Uani 1 1 d . . .
H10 H 0.2743 0.5099 0.2150 0.024 Uiso 1 1 calc R . .
C11 C 0.37811(15) 0.48901(17) 0.01650(15) 0.0176(4) Uani 1 1 d . . .
H11 H 0.3994 0.5312 -0.0338 0.021 Uiso 1 1 calc R . .
C12 C 0.31408(16) 0.36547(18) 0.16257(15) 0.0208(5) Uani 1 1 d . . .
H12 H 0.2919 0.3233 0.2125 0.025 Uiso 1 1 calc R . .
C13 C 0.21981(15) 0.39993(17) -0.18590(14) 0.0165(4) Uani 1 1 d . . .
H13 H 0.2505 0.3816 -0.2415 0.020 Uiso 1 1 calc R . .
C14 C 0.14495(15) 0.34567(17) -0.04495(15) 0.0174(4) Uani 1 1 d . . .
H14 H 0.1240 0.2906 -0.0047 0.021 Uiso 1 1 calc R . .
C15 C 0.35717(16) 0.31552(17) 0.08851(16) 0.0198(5) Uani 1 1 d . . .
C16 C 0.18816(16) 0.31924(16) -0.12734(15) 0.0174(4) Uani 1 1 d . . .
C17 C 0.33509(15) 0.53876(16) 0.09033(14) 0.0156(4) Uani 1 1 d . . .
C18 C 0.16256(14) 0.53307(16) -0.08113(14) 0.0141(4) Uani 1 1 d . . .
C19 C 0.36547(15) 0.82161(17) 0.15802(14) 0.0171(4) Uani 1 1 d . . .
C20 C 0.38544(15) 0.70677(17) 0.14987(14) 0.0168(4) Uani 1 1 d . . .
C21 C 0.05070(15) 0.80064(16) -0.08918(14) 0.0160(4) Uani 1 1 d . . .
C22 C 0.06690(15) 0.68735(16) -0.10949(14) 0.0155(4) Uani 1 1 d . . .
O1 O 0.36152(12) 0.20592(12) 0.09245(12) 0.0260(4) Uani 1 1 d . . .
O2 O 0.20173(12) 0.21534(12) -0.15710(11) 0.0233(3) Uani 1 1 d . . .
O3 O 0.10795(11) 0.93880(12) 0.00366(11) 0.0218(3) Uani 1 1 d . . .
O4 O 0.25670(11) 0.95180(11) 0.10942(10) 0.0209(3) Uani 1 1 d . . .
H60 H 0.175(2) 0.954(2) 0.057(2) 0.066(10) Uiso 1 1 d . . .

loop_
_atom_site_aniso_label
_atom_site_aniso_U_11
_atom_site_aniso_U_22
_atom_site_aniso_U_33
_atom_site_aniso_U_23
_atom_site_aniso_U_13
_atom_site_aniso_U_12
Co1 0.01176(14) 0.01491(14) 0.01084(13) -0.00035(10) -0.00017(10) -0.00017(11)
Br1 0.01589(11) 0.02322(11) 0.01347(10) -0.00036(8) 0.00349(8) -0.00018(8)
Br2 0.01730(11) 0.02680(12) 0.01398(10) 0.00166(8) 0.00283(8) -0.00436(9)
N1 0.0166(9) 0.0175(9) 0.0136(8) -0.0007(7) 0.0029(7) -0.0018(7)
N2 0.0156(9) 0.0159(8) 0.0155(8) 0.0002(7) 0.0019(7) 0.0003(7)
N3 0.0137(9) 0.0180(9) 0.0125(8) 0.0001(7) 0.0021(7) 0.0003(7)
N4 0.0142(9) 0.0160(8) 0.0107(8) 0.0004(7) 0.0027(7) -0.0015(7)
C1 0.0224(12) 0.0222(12) 0.0369(14) -0.0023(10) -0.0018(11) 0.0010(10)
C2 0.0320(13) 0.0171(11) 0.0240(12) 0.0009(9) 0.0024(10) -0.0031(10)
C3 0.0170(11) 0.0224(11) 0.0166(10) 0.0010(8) -0.0013(9) -0.0035(9)
C4 0.0203(12) 0.0276(12) 0.0233(12) -0.0044(10) -0.0040(9) -0.0042(9)
C5 0.0168(11) 0.0306(12) 0.0164(11) -0.0012(9) -0.0017(9) 0.0044(9)
C6 0.0192(11) 0.0228(11) 0.0188(11) 0.0012(9) -0.0010(9) 0.0039(9)
C7 0.0156(10) 0.0185(10) 0.0120(9) 0.0011(8) 0.0009(8) -0.0031(8)
C8 0.0146(10) 0.0205(11) 0.0135(10) -0.0014(8) 0.0016(8) -0.0007(8)
C9 0.0150(10) 0.0244(11) 0.0170(11) -0.0019(9) 0.0007(8) 0.0009(9)
C10 0.0182(11) 0.0263(12) 0.0143(10) 0.0016(9) -0.0004(9) 0.0016(9)
C11 0.0139(10) 0.0240(11) 0.0148(10) 0.0029(8) 0.0002(8) -0.0011(8)
C12 0.0210(11) 0.0250(11) 0.0159(11) 0.0053(9) 0.0002(9) -0.0019(9)
C13 0.0176(11) 0.0210(11) 0.0109(9) -0.0023(8) 0.0011(8) -0.0016(8)
C14 0.0163(10) 0.0185(10) 0.0170(10) 0.0034(8) -0.0001(8) -0.0034(8)
C15 0.0150(11) 0.0199(11) 0.0237(11) 0.0002(9) -0.0039(9) 0.0001(8)
C16 0.0167(11) 0.0174(10) 0.0176(10) -0.0019(8) -0.0019(9) -0.0008(8)
C17 0.0116(10) 0.0186(10) 0.0158(10) 0.0012(8) -0.0024(8) 0.0006(8)
C18 0.0126(10) 0.0167(10) 0.0126(9) -0.0016(8) -0.0011(8) -0.0016(8)
C19 0.0153(11) 0.0232(11) 0.0127(10) -0.0017(8) 0.0008(8) -0.0030(8)
C20 0.0130(10) 0.0248(11) 0.0128(10) 0.0002(8) 0.0024(8) -0.0006(8)
C21 0.0144(10) 0.0200(11) 0.0135(10) 0.0018(8) 0.0014(8) 0.0002(8)
C22 0.0145(10) 0.0199(11) 0.0122(9) 0.0013(8) 0.0026(8) -0.0030(8)
O1 0.0297(9) 0.0193(8) 0.0284(9) 0.0020(7) -0.0004(7) -0.0001(7)
O2 0.0332(9) 0.0165(8) 0.0210(8) -0.0021(6) 0.0070(7) -0.0009(7)
O3 0.0237(9) 0.0158(8) 0.0248(8) -0.0028(6) -0.0039(7) 0.0044(6)
O4 0.0247(9) 0.0156(7) 0.0215(8) -0.0033(6) -0.0026(7) 0.0003(6)

loop_
_atom_type_symbol
_atom_type_description
_atom_type_scat_dispersion_real
_atom_type_scat_dispersion_imag
_atom_type_scat_source
C C 0.0033 0.0016 'International Tables Vol C Tables 4.2.6.8 and 6.1.1.4'
H H 0.0000 0.0000 'International Tables Vol C Tables 4.2.6.8 and 6.1.1.4'
N N 0.0061 0.0033 'International Tables Vol C Tables 4.2.6.8 and 6.1.1.4'
O O 0.0106 0.0060 'International Tables Vol C Tables 4.2.6.8 and 6.1.1.4'
Co Co 0.3494 0.9721 'International Tables Vol C Tables 4.2.6.8 and 6.1.1.4'
Br Br -0.2901 2.4595 'International Tables Vol C Tables 4.2.6.8 and 6.1.1.4'

loop_
_geom_angle_atom_site_label_1
_geom_angle_atom_site_label_2
_geom_angle_atom_site_label_3
_geom_angle
_geom_angle_site_symmetry_1
_geom_angle_site_symmetry_3
_geom_angle_publ_flag
N2 Co1 N1 95.30(7) . . ?
N2 Co1 N4 79.87(7) . . ?
N1 Co1 N4 174.65(7) . . ?
N2 Co1 N3 174.94(7) . . ?
N1 Co1 N3 79.97(7) . . ?
N4 Co1 N3 104.92(7) . . ?
N2 Co1 Br1 89.70(5) . . ?
N1 Co1 Br1 91.75(5) . . ?
N4 Co1 Br1 90.52(5) . . ?
N3 Co1 Br1 88.67(5) . . ?
N2 Co1 Br2 90.64(5) . . ?
N1 Co1 Br2 88.92(5) . . ?
N4 Co1 Br2 88.84(5) . . ?
N3 Co1 Br2 91.05(5) . . ?
Br1 Co1 Br2 179.214(15) . . ?
C19 N1 O4 118.56(17) . . ?
C19 N1 Co1 118.08(14) . . ?
O4 N1 Co1 123.27(13) . . ?
C21 N2 O3 118.36(17) . . ?
C21 N2 Co1 118.68(14) . . ?
O3 N2 Co1 122.96(13) . . ?
C20 N3 C17 117.60(17) . . ?
C20 N3 Co1 113.83(14) . . ?
C17 N3 Co1 128.18(13) . . ?
C22 N4 C18 116.98(17) . . ?
C22 N4 Co1 114.30(14) . . ?
C18 N4 Co1 128.64(13) . . ?
C13 C7 C18 119.81(19) . . ?
C18 C8 C14 120.01(19) . . ?
C11 C9 C15 119.7(2) . . ?
C12 C10 C17 120.1(2) . . ?
C17 C11 C9 120.6(2) . . ?
C10 C12 C15 120.4(2) . . ?
C7 C13 C16 119.82(19) . . ?
C8 C14 C16 119.50(19) . . ?
O1 C15 C12 115.7(2) . . ?
O1 C15 C9 124.5(2) . . ?
C12 C15 C9 119.7(2) . . ?
O2 C16 C14 123.81(19) . . ?
O2 C16 C13 115.86(18) . . ?
C14 C16 C13 120.33(19) . . ?
C11 C17 C10 119.54(19) . . ?
C11 C17 N3 120.67(18) . . ?
C10 C17 N3 119.79(18) . . ?
C8 C18 C7 120.52(19) . . ?
C8 C18 N4 119.31(17) . . ?
C7 C18 N4 120.04(18) . . ?
N1 C19 C20 111.97(18) . . ?
N1 C19 C4 123.3(2) . . ?
C20 C19 C4 124.75(19) . . ?
N3 C20 C19 115.99(19) . . ?
N3 C20 C5 125.2(2) . . ?
C19 C20 C5 118.82(19) . . ?
N2 C21 C22 111.83(18) . . ?
N2 C21 C6 123.99(19) . . ?
C22 C21 C6 124.16(19) . . ?
N4 C22 C21 115.29(18) . . ?
N4 C22 C3 125.07(19) . . ?
C21 C22 C3 119.63(18) . . ?
C15 O1 C1 117.53(18) . . ?
C16 O2 C2 117.47(17) . . ?

loop_
_geom_bond_atom_site_label_1
_geom_bond_atom_site_label_2
_geom_bond_distance
_geom_bond_site_symmetry_2
_geom_bond_publ_flag
Co1 N2 1.9103(17) . ?
Co1 N1 1.9201(17) . ?
Co1 N4 1.9751(16) . ?
Co1 N3 1.9881(17) . ?
Co1 Br1 2.3789(4) . ?
Co1 Br2 2.3883(4) . ?
N1 C19 1.301(3) . ?
N1 O4 1.326(2) . ?
N2 C21 1.297(3) . ?
N2 O3 1.327(2) . ?
N3 C20 1.291(3) . ?
N3 C17 1.430(3) . ?
N4 C22 1.299(3) . ?
N4 C18 1.435(2) . ?
C1 O1 1.451(3) . ?
C2 O2 1.434(2) . ?
C3 C22 1.502(3) . ?
C4 C19 1.492(3) . ?
C5 C20 1.500(3) . ?
C6 C21 1.495(3) . ?
C7 C13 1.382(3) . ?
C7 C18 1.388(3) . ?
C8 C18 1.383(3) . ?
C8 C14 1.388(3) . ?
C9 C11 1.393(3) . ?
C9 C15 1.396(3) . ?
C10 C12 1.385(3) . ?
C10 C17 1.397(3) . ?
C11 C17 1.387(3) . ?
C12 C15 1.392(3) . ?
C13 C16 1.393(3) . ?
C14 C16 1.391(3) . ?
C15 O1 1.363(2) . ?
C16 O2 1.375(2) . ?
C19 C20 1.459(3) . ?
C21 C22 1.457(3) . ?
